data_4002981
loop_
_publ_author_name
'Cao, Liling'
'Song, Yunxia'
'Peng, Guang'
'Luo, Min'
'Yang, Yi'
'Lin, Chen-sheng'
'Zhao, Dan'
'Xu, Feng'
'Lin, Zheshuai'
'Ye, Ning'

_publ_section_title
;
 Refractive Index Modulates Second-Harmonic Responses in RE8O(CO3)3(OH)15X
 (RE = Y, Lu; X = Cl, Br): Rare-Earth Halide Carbonates as Ultraviolet
 Nonlinear Optical Materials
;
_journal_issue 6
_journal_name_full 'Chemistry of Materials'
_journal_page_first 2130
_journal_paper_doi 10.1021/acs.chemmater.9b00068
_journal_volume 31
_journal_year 2019
_chemical_formula_sum 'C3 Cl Lu8 O25'
_chemical_formula_weight 1871.24
_space_group_IT_number 173
_space_group_name_Hall 'P 6c'
_space_group_name_H-M_alt 'P 63'
_symmetry_cell_setting hexagonal
_symmetry_space_group_name_Hall 'P 6c'
_symmetry_space_group_name_H-M 'P 63'
_atom_sites_solution_primary direct
_atom_sites_solution_secondary difmap
_audit_creation_method SHELXL-97
_cell_angle_alpha 90.00
_cell_angle_beta 90.00
_cell_angle_gamma 120.00
_cell_formula_units_Z 2
_cell_length_a 9.3540(16)
_cell_length_b 9.3540(16)
_cell_length_c 14.415(3)
_cell_measurement_reflns_used 4059
_cell_measurement_temperature 293(2)
_cell_measurement_theta_max 27.5718
_cell_measurement_theta_min 2.5143
_cell_volume 1092.3(3)
_computing_cell_refinement 'CrystalClear (Rigaku Inc., 2008)'
_computing_data_collection 'CrystalClear (Rigaku Inc., 2008)'
_computing_data_reduction 'CrystalClear (Rigaku Inc., 2008)'
_computing_molecular_graphics 'SHELXL-97 (Sheldrick, 1997)'
_computing_publication_material 'SHELXL-97 (Sheldrick, 1997)'
_computing_structure_refinement 'SHELXL-97 (Sheldrick, 1997)'
_computing_structure_solution 'SHELXS-97 (Sheldrick, 1990)'
_diffrn_ambient_temperature 293(2)
_diffrn_detector_area_resol_mean 28.5714
_diffrn_measured_fraction_theta_full 0.985
_diffrn_measured_fraction_theta_max 0.985
_diffrn_measurement_device_type Molybdenum
_diffrn_measurement_method CCD_Profile_fitting
_diffrn_radiation_monochromator graphite
_diffrn_radiation_source 'fine-focus sealed tube'
_diffrn_radiation_type MoK\a
_diffrn_radiation_wavelength 0.71073
_diffrn_reflns_av_R_equivalents 0.0835
_diffrn_reflns_av_sigmaI/netI 0.0585
_diffrn_reflns_limit_h_max 9
_diffrn_reflns_limit_h_min -12
_diffrn_reflns_limit_k_max 12
_diffrn_reflns_limit_k_min -8
_diffrn_reflns_limit_l_max 18
_diffrn_reflns_limit_l_min -18
_diffrn_reflns_number 8472
_diffrn_reflns_theta_full 27.57
_diffrn_reflns_theta_max 27.57
_diffrn_reflns_theta_min 2.51
_diffrn_standards_number 1678
_exptl_absorpt_coefficient_mu 36.020
_exptl_absorpt_correction_T_max 1.0000
_exptl_absorpt_correction_T_min 0.4423
_exptl_absorpt_correction_type multi-scan
_exptl_crystal_colour White
_exptl_crystal_density_diffrn 5.689
_exptl_crystal_density_method 'not measured'
_exptl_crystal_description Prism
_exptl_crystal_F_000 1606
_exptl_crystal_size_max 0.1500
_exptl_crystal_size_mid 0.1000
_exptl_crystal_size_min 0.1000
_refine_diff_density_max 3.469
_refine_diff_density_min -2.456
_refine_diff_density_rms 0.587
_refine_ls_abs_structure_details 'Flack H D (1983), Acta Cryst. A39, 876-881'
_refine_ls_abs_structure_Flack 0.00
_refine_ls_extinction_coef 0.00114(8)
_refine_ls_extinction_expression Fc^*^=kFc[1+0.001xFc^2^\l^3^/sin(2\q)]^-1/4^
_refine_ls_extinction_method SHELXL
_refine_ls_goodness_of_fit_ref 1.142
_refine_ls_matrix_type full
_refine_ls_number_parameters 113
_refine_ls_number_reflns 1635
_refine_ls_number_restraints 25
_refine_ls_restrained_S_all 1.133
_refine_ls_R_factor_all 0.0381
_refine_ls_R_factor_gt 0.0367
_refine_ls_shift/su_max 0.011
_refine_ls_shift/su_mean 0.001
_refine_ls_structure_factor_coef Fsqd
_refine_ls_weighting_details 'calc w=1/[\s^2^(Fo^2^)+(0.0309P)^2^+0.0000P] where P=(Fo^2^+2Fc^2^)/3'
_refine_ls_weighting_scheme calc
_refine_ls_wR_factor_gt 0.0759
_refine_ls_wR_factor_ref 0.0766
_reflns_number_gt 1601
_reflns_number_total 1635
_reflns_threshold_expression >2sigma(I)
_cod_data_source_file cm9b00068_si_001.cif
_cod_data_source_block 1
_cod_depositor_comments
;
The following automatic conversions were performed:

'_exptl_absorpt_correction_type' value 'Multi-scan' changed to
'multi-scan' according to
/home/data/users/saulius/crontab/automatic-downloads/current/ACS/lib/dictionaries/cif_core.dic
dictionary named 'cif_core.dic' version 2.4.2 from 2011-04-26.

Automatic conversion script
Id: cif_fix_values 4973 2017-02-22 13:04:09Z antanas 
;
_cod_original_cell_volume 1092.3(4)
_cod_original_sg_symbol_H-M P63
_cod_database_code 4002981

loop_
_symmetry_equiv_pos_as_xyz
'x, y, z'
'-y, x-y, z'
'-x+y, -x, z'
'-x, -y, z+1/2'
'y, -x+y, z+1/2'
'x-y, x, z+1/2'

loop_
_atom_site_label
_atom_site_type_symbol
_atom_site_fract_x
_atom_site_fract_y
_atom_site_fract_z
_atom_site_U_iso_or_equiv
_atom_site_adp_type
_atom_site_occupancy
_atom_site_symmetry_multiplicity
_atom_site_calc_flag
_atom_site_refinement_flags
Lu1 Lu 0.43112(6) 0.13736(6) 0.20400(5) 0.00689(16) Uani 1 1 d .
Lu2 Lu 0.28264(6) 0.41245(7) 0.29347(4) 0.00704(16) Uani 1 1 d .
Lu3 Lu 0.6667 0.3333 -0.00223(11) 0.0074(2) Uani 1 3 d S
Lu4 Lu 0.0000 0.0000 0.17342(11) 0.0069(2) Uani 1 3 d S
O1 O 0.3726(10) -0.1350(11) 0.2030(9) 0.009(2) Uani 1 1 d .
O2 O 0.6304(10) 0.1370(11) 0.3027(8) 0.008(2) Uani 1 1 d U
O3 O 0.1850(10) -0.0081(10) 0.2843(8) 0.0081(18) Uani 1 1 d U
O4 O 0.2796(10) 0.2604(11) 0.1708(9) 0.012(2) Uani 1 1 d .
O5 O 0.6667 0.3333 0.1465(14) 0.010(4) Uani 1 3 d S
O6 O 0.4268(11) 0.1180(11) 0.0455(10) 0.019(3) Uani 1 1 d .
O7 O 0.2539(10) 0.0181(9) -0.0767(9) 0.0099(19) Uani 1 1 d .
C1 C 0.2798(13) 0.0315(13) 0.0107(11) 0.007(2) Uani 1 1 d U
O8 O 0.1594(12) -0.0396(12) 0.0716(9) 0.017(2) Uani 1 1 d .
O10 O 0.1525(9) 0.5181(10) 0.3859(7) 0.0063(18) Uani 1 1 d U
Cl1 Cl 0.6667 0.3333 0.5023(11) 0.0416(19) Uani 1 3 d S

loop_
_atom_site_aniso_label
_atom_site_aniso_U_11
_atom_site_aniso_U_22
_atom_site_aniso_U_33
_atom_site_aniso_U_23
_atom_site_aniso_U_13
_atom_site_aniso_U_12
Lu1 0.0067(3) 0.0068(3) 0.0074(4) 0.0006(2) 0.0007(3) 0.0035(2)
Lu2 0.0072(3) 0.0076(3) 0.0066(4) -0.0013(2) -0.0005(2) 0.0040(2)
Lu3 0.0089(3) 0.0089(3) 0.0045(5) 0.000 0.000 0.00446(14)
Lu4 0.0080(3) 0.0080(3) 0.0049(5) 0.000 0.000 0.00398(14)
O1 0.008(4) 0.009(4) 0.006(6) -0.005(4) 0.001(4) 0.001(3)
O2 0.008(2) 0.009(2) 0.008(2) -0.0003(10) 0.0003(10) 0.0042(13)
O3 0.008(2) 0.008(2) 0.008(2) 0.0001(10) 0.0002(10) 0.0040(13)
O4 0.015(5) 0.015(5) 0.014(6) -0.002(4) -0.001(4) 0.013(4)
O5 0.006(5) 0.006(5) 0.018(13) 0.000 0.000 0.003(2)
O6 0.009(5) 0.015(5) 0.025(9) 0.011(5) 0.004(4) 0.000(4)
O7 0.010(4) 0.008(4) 0.007(5) 0.001(4) -0.001(4) 0.001(4)
C1 0.007(2) 0.007(2) 0.007(3) -0.0002(10) 0.0004(10) 0.0035(15)
O8 0.025(5) 0.015(5) 0.015(7) 0.005(4) 0.014(5) 0.013(4)
O10 0.006(2) 0.007(2) 0.006(2) -0.0006(10) -0.0001(10) 0.0033(12)
Cl1 0.054(3) 0.054(3) 0.017(5) 0.000 0.000 0.0270(14)

loop_
_atom_type_symbol
_atom_type_description
_atom_type_scat_dispersion_real
_atom_type_scat_dispersion_imag
_atom_type_scat_source
C C 0.0033 0.0016 'International Tables Vol C Tables 4.2.6.8 and 6.1.1.4'
O O 0.0106 0.0060 'International Tables Vol C Tables 4.2.6.8 and 6.1.1.4'
Cl Cl 0.1484 0.1585 'International Tables Vol C Tables 4.2.6.8 and 6.1.1.4'
Lu Lu -0.4720 5.8584 'International Tables Vol C Tables 4.2.6.8 and 6.1.1.4'

loop_
_geom_angle_atom_site_label_1
_geom_angle_atom_site_label_2
_geom_angle_atom_site_label_3
_geom_angle
_geom_angle_site_symmetry_1
_geom_angle_site_symmetry_3
O5 Lu1 O4 96.7(3) . .
O5 Lu1 O6 70.2(5) . .
O4 Lu1 O6 80.8(4) . .
O5 Lu1 O3 164.4(3) . .
O4 Lu1 O3 73.5(3) . .
O6 Lu1 O3 118.7(3) . .
O5 Lu1 O1 119.9(3) . .
O4 Lu1 O1 133.4(3) . .
O6 Lu1 O1 85.5(4) . .
O3 Lu1 O1 74.8(3) . .
O5 Lu1 O2 76.4(4) . .
O4 Lu1 O2 145.4(4) . .
O6 Lu1 O2 126.0(4) . .
O3 Lu1 O2 104.7(4) . .
O1 Lu1 O2 75.8(3) . .
O5 Lu1 O2 75.5(4) . 3_665
O4 Lu1 O2 69.0(4) . 3_665
O6 Lu1 O2 130.6(4) . 3_665
O3 Lu1 O2 89.5(3) . 3_665
O1 Lu1 O2 143.3(4) . 3_665
O2 Lu1 O2 76.5(4) . 3_665
O5 Lu1 Lu1 36.6(3) . 3_665
O4 Lu1 Lu1 72.9(2) . 3_665
O6 Lu1 Lu1 93.7(2) . 3_665
O3 Lu1 Lu1 127.8(2) . 3_665
O1 Lu1 Lu1 152.7(2) . 3_665
O2 Lu1 Lu1 82.9(2) . 3_665
O2 Lu1 Lu1 41.2(2) 3_665 3_665
O5 Lu1 Lu1 36.6(3) . 2_655
O4 Lu1 Lu1 131.3(2) . 2_655
O6 Lu1 Lu1 90.2(2) . 2_655
O3 Lu1 Lu1 146.7(3) . 2_655
O1 Lu1 Lu1 92.8(2) . 2_655
O2 Lu1 Lu1 42.1(2) . 2_655
O2 Lu1 Lu1 82.4(2) 3_665 2_655
Lu1 Lu1 Lu1 60.0 3_665 2_655
O5 Lu1 Lu4 136.6(3) . .
O4 Lu1 Lu4 44.4(2) . .
O6 Lu1 Lu4 83.0(2) . .
O3 Lu1 Lu4 40.8(3) . .
O1 Lu1 Lu4 90.0(2) . .
O2 Lu1 Lu4 145.5(2) . .
O2 Lu1 Lu4 99.6(2) 3_665 .
Lu1 Lu1 Lu4 116.97(2) 3_665 .
Lu1 Lu1 Lu4 172.42(3) 2_655 .
O5 Lu1 Lu3 33.4(5) . .
O4 Lu1 Lu3 86.9(3) . .
O6 Lu1 Lu3 36.9(2) . .
O3 Lu1 Lu3 152.4(3) . .
O1 Lu1 Lu3 107.5(3) . .
O2 Lu1 Lu3 102.5(2) . .
O2 Lu1 Lu3 101.6(3) 3_665 .
Lu1 Lu1 Lu3 60.620(16) 3_665 .
Lu1 Lu1 Lu3 60.620(16) 2_655 .
Lu4 Lu1 Lu3 111.81(4) . .
O5 Lu1 Lu2 97.14(16) . 2_655
O4 Lu1 Lu2 165.8(3) . 2_655
O6 Lu1 Lu2 106.9(3) . 2_655
O3 Lu1 Lu2 92.4(2) . 2_655
O1 Lu1 Lu2 38.5(2) . 2_655
O2 Lu1 Lu2 37.4(2) . 2_655
O2 Lu1 Lu2 111.7(2) 3_665 2_655
Lu1 Lu1 Lu2 117.541(17) 3_665 2_655
Lu1 Lu1 Lu2 61.644(18) 2_655 2_655
Lu4 Lu1 Lu2 123.555(18) . 2_655
Lu3 Lu1 Lu2 106.439(18) . 2_655
O4 Lu2 O7 107.1(4) . 6
O4 Lu2 O2 70.4(3) . 3_665
O7 Lu2 O2 74.9(3) 6 3_665
O4 Lu2 O10 150.3(3) . .
O7 Lu2 O10 80.6(3) 6 .
O2 Lu2 O10 138.3(4) 3_665 .
O4 Lu2 O3 75.1(4) . 2
O7 Lu2 O3 73.1(3) 6 2
O2 Lu2 O3 122.5(3) 3_665 2
O10 Lu2 O3 80.1(3) . 2
O4 Lu2 O1 88.8(4) . 2
O7 Lu2 O1 137.2(3) 6 2
O2 Lu2 O1 147.1(4) 3_665 2
O10 Lu2 O1 68.3(4) . 2
O3 Lu2 O1 73.2(3) 2 2
O4 Lu2 O1 81.3(4) . 3_665
O7 Lu2 O1 143.7(3) 6 3_665
O2 Lu2 O1 75.1(3) 3_665 3_665
O10 Lu2 O1 109.9(3) . 3_665
O3 Lu2 O1 141.7(4) 2 3_665
O1 Lu2 O1 76.7(4) 2 3_665
O4 Lu2 O10 138.0(3) . 2_665
O7 Lu2 O10 85.4(3) 6 2_665
O2 Lu2 O10 74.9(3) 3_665 2_665
O10 Lu2 O10 70.0(4) . 2_665
O3 Lu2 O10 145.7(4) 2 2_665
O1 Lu2 O10 109.2(3) 2 2_665
O1 Lu2 O10 67.4(3) 3_665 2_665
O4 Lu2 Lu3 173.7(2) . 4_665
O7 Lu2 Lu3 71.6(2) 6 4_665
O2 Lu2 Lu3 103.3(3) 3_665 4_665
O10 Lu2 Lu3 36.0(2) . 4_665
O3 Lu2 Lu3 109.9(3) 2 4_665
O1 Lu2 Lu3 96.3(3) 2 4_665
O1 Lu2 Lu3 96.2(3) 3_665 4_665
O10 Lu2 Lu3 36.4(2) 2_665 4_665
O4 Lu2 Lu1 69.5(2) . 3_665
O7 Lu2 Lu1 111.2(2) 6 3_665
O2 Lu2 Lu1 37.8(2) 3_665 3_665
O10 Lu2 Lu1 135.55(19) . 3_665
O3 Lu2 Lu1 144.1(2) 2 3_665
O1 Lu2 Lu1 111.6(2) 2 3_665
O1 Lu2 Lu1 37.5(2) 3_665 3_665
O10 Lu2 Lu1 68.6(2) 2_665 3_665
Lu3 Lu2 Lu1 104.944(17) 4_665 3_665
O4 Lu2 Lu1 35.3(2) . .
O7 Lu2 Lu1 81.5(2) 6 .
O2 Lu2 Lu1 38.6(2) 3_665 .
O10 Lu2 Lu1 161.4(2) . .
O3 Lu2 Lu1 90.0(2) 2 .
O1 Lu2 Lu1 124.0(3) 2 .
O1 Lu2 Lu1 87.6(2) 3_665 .
O10 Lu2 Lu1 113.39(18) 2_665 .
Lu3 Lu2 Lu1 139.21(2) 4_665 .
Lu1 Lu2 Lu1 57.020(18) 3_665 .
O4 Lu2 Lu1 82.1(2) . 2
O7 Lu2 Lu1 104.9(2) 6 2
O2 Lu2 Lu1 150.7(2) 3_665 2
O10 Lu2 Lu1 68.2(2) . 2
O3 Lu2 Lu1 36.5(2) 2 2
O1 Lu2 Lu1 36.8(2) 2 2
O1 Lu2 Lu1 111.3(2) 3_665 2
O10 Lu2 Lu1 134.36(18) 2_665 2
Lu3 Lu2 Lu1 104.233(17) 4_665 2
Lu1 Lu2 Lu1 139.07(3) 3_665 2
Lu1 Lu2 Lu1 112.09(2) . 2
O5 Lu3 O6 72.2(4) . 2_655
O5 Lu3 O6 72.2(4) . .
O6 Lu3 O6 111.1(4) 2_655 .
O5 Lu3 O6 72.2(4) . 3_665
O6 Lu3 O6 111.1(4) 2_655 3_665
O6 Lu3 O6 111.1(4) . 3_665
O5 Lu3 O10 135.9(2) . 6_654
O6 Lu3 O10 86.1(4) 2_655 6_654
O6 Lu3 O10 81.2(4) . 6_654
O6 Lu3 O10 151.7(5) 3_665 6_654
O5 Lu3 O10 135.9(2) . 4_664
O6 Lu3 O10 81.2(4) 2_655 4_664
O6 Lu3 O10 151.7(5) . 4_664
O6 Lu3 O10 86.1(4) 3_665 4_664
O10 Lu3 O10 74.1(4) 6_654 4_664
O5 Lu3 O10 135.9(2) . 5_554
O6 Lu3 O10 151.7(5) 2_655 5_554
O6 Lu3 O10 86.1(4) . 5_554
O6 Lu3 O10 81.2(4) 3_665 5_554
O10 Lu3 O10 74.1(4) 6_654 5_554
O10 Lu3 O10 74.1(4) 4_664 5_554
O5 Lu3 Lu1 34.51(2) . 2_655
O6 Lu3 Lu1 37.8(4) 2_655 2_655
O6 Lu3 Lu1 89.2(3) . 2_655
O6 Lu3 Lu1 92.7(4) 3_665 2_655
O10 Lu3 Lu1 113.5(2) 6_654 2_655
O10 Lu3 Lu1 113.0(2) 4_664 2_655
O10 Lu3 Lu1 170.4(2) 5_554 2_655
O5 Lu3 Lu1 34.51(2) . .
O6 Lu3 Lu1 92.7(4) 2_655 .
O6 Lu3 Lu1 37.8(4) . .
O6 Lu3 Lu1 89.2(3) 3_665 .
O10 Lu3 Lu1 113.0(2) 6_654 .
O10 Lu3 Lu1 170.4(2) 4_664 .
O10 Lu3 Lu1 113.5(2) 5_554 .
Lu1 Lu3 Lu1 58.76(3) 2_655 .
O5 Lu3 Lu1 34.51(2) . 3_665
O6 Lu3 Lu1 89.2(3) 2_655 3_665
O6 Lu3 Lu1 92.7(4) . 3_665
O6 Lu3 Lu1 37.8(4) 3_665 3_665
O10 Lu3 Lu1 170.4(2) 6_654 3_665
O10 Lu3 Lu1 113.5(2) 4_664 3_665
O10 Lu3 Lu1 113.0(2) 5_554 3_665
Lu1 Lu3 Lu1 58.76(3) 2_655 3_665
Lu1 Lu3 Lu1 58.76(3) . 3_665
O5 Lu3 Lu2 143.49(2) . 5_554
O6 Lu3 Lu2 125.1(3) 2_655 5_554
O6 Lu3 Lu2 71.5(4) . 5_554
O6 Lu3 Lu2 118.7(3) 3_665 5_554
O10 Lu3 Lu2 39.0(2) 6_654 5_554
O10 Lu3 Lu2 80.6(2) 4_664 5_554
O10 Lu3 Lu2 37.6(2) 5_554 5_554
Lu1 Lu3 Lu2 147.152(14) 2_655 5_554
Lu1 Lu3 Lu2 108.99(2) . 5_554
Lu1 Lu3 Lu2 145.230(14) 3_665 5_554
O5 Lu3 Lu2 143.49(2) . 6_654
O6 Lu3 Lu2 71.5(4) 2_655 6_654
O6 Lu3 Lu2 118.7(3) . 6_654
O6 Lu3 Lu2 125.1(3) 3_665 6_654
O10 Lu3 Lu2 37.6(2) 6_654 6_654
O10 Lu3 Lu2 39.0(2) 4_664 6_654
O10 Lu3 Lu2 80.6(2) 5_554 6_654
Lu1 Lu3 Lu2 108.99(2) 2_655 6_654
Lu1 Lu3 Lu2 145.230(14) . 6_654
Lu1 Lu3 Lu2 147.152(14) 3_665 6_654
Lu2 Lu3 Lu2 62.03(3) 5_554 6_654
O8 Lu4 O8 82.1(4) 3 2
O8 Lu4 O8 82.1(4) 3 .
O8 Lu4 O8 82.1(4) 2 .
O8 Lu4 O3 142.1(3) 3 .
O8 Lu4 O3 129.9(3) 2 .
O8 Lu4 O3 83.2(4) . .
O8 Lu4 O3 129.9(3) 3 2
O8 Lu4 O3 83.2(4) 2 2
O8 Lu4 O3 142.1(3) . 2
O3 Lu4 O3 80.0(4) . 2
O8 Lu4 O3 83.2(4) 3 3
O8 Lu4 O3 142.1(3) 2 3
O8 Lu4 O3 129.9(3) . 3
O3 Lu4 O3 80.0(4) . 3
O3 Lu4 O3 80.0(4) 2 3
O8 Lu4 O4 137.9(4) 3 .
O8 Lu4 O4 62.0(4) 2 .
O8 Lu4 O4 72.4(4) . .
O3 Lu4 O4 67.9(3) . .
O3 Lu4 O4 69.8(3) 2 .
O3 Lu4 O4 138.7(4) 3 .
O8 Lu4 O4 72.4(4) 3 3
O8 Lu4 O4 137.9(4) 2 3
O8 Lu4 O4 62.0(4) . 3
O3 Lu4 O4 69.8(3) . 3
O3 Lu4 O4 138.7(4) 2 3
O3 Lu4 O4 67.9(3) 3 3
O4 Lu4 O4 119.978(16) . 3
O8 Lu4 O4 62.0(4) 3 2
O8 Lu4 O4 72.4(4) 2 2
O8 Lu4 O4 137.9(4) . 2
O3 Lu4 O4 138.7(4) . 2
O3 Lu4 O4 67.9(3) 2 2
O3 Lu4 O4 69.8(3) 3 2
O4 Lu4 O4 119.978(16) . 2
O4 Lu4 O4 119.978(16) 3 2
O8 Lu4 Lu1 54.7(3) 3 3
O8 Lu4 Lu1 136.5(3) 2 3
O8 Lu4 Lu1 95.3(2) . 3
O3 Lu4 Lu1 92.40(19) . 3
O3 Lu4 Lu1 119.0(2) 2 3
O3 Lu4 Lu1 39.4(2) 3 3
O4 Lu4 Lu1 157.5(2) . 3
O4 Lu4 Lu1 39.0(2) 3 3
O4 Lu4 Lu1 81.85(19) 2 3
O8 Lu4 Lu1 136.5(3) 3 .
O8 Lu4 Lu1 95.3(2) 2 .
O8 Lu4 Lu1 54.7(3) . .
O3 Lu4 Lu1 39.4(2) . .
O3 Lu4 Lu1 92.40(19) 2 .
O3 Lu4 Lu1 119.0(2) 3 .
O4 Lu4 Lu1 39.0(2) . .
O4 Lu4 Lu1 81.85(19) 3 .
O4 Lu4 Lu1 157.5(2) 2 .
Lu1 Lu4 Lu1 118.520(12) 3 .
O8 Lu4 Lu1 95.3(2) 3 2
O8 Lu4 Lu1 54.7(3) 2 2
O8 Lu4 Lu1 136.5(3) . 2
O3 Lu4 Lu1 119.0(2) . 2
O3 Lu4 Lu1 39.4(2) 2 2
O3 Lu4 Lu1 92.40(19) 3 2
O4 Lu4 Lu1 81.85(19) . 2
O4 Lu4 Lu1 157.5(2) 3 2
O4 Lu4 Lu1 39.0(2) 2 2
Lu1 Lu4 Lu1 118.520(12) 3 2
Lu1 Lu4 Lu1 118.520(12) . 2
Lu1 O1 Lu2 105.5(4) . 3
Lu1 O1 Lu2 104.0(3) . 2_655
Lu2 O1 Lu2 105.3(5) 3 2_655
Lu2 O2 Lu1 104.8(4) 2_655 .
Lu2 O2 Lu1 103.9(3) 2_655 2_655
Lu1 O2 Lu1 96.7(4) . 2_655
Lu1 O3 Lu2 106.3(3) . 3
Lu1 O3 Lu4 99.8(4) . .
Lu2 O3 Lu4 107.8(3) 3 .
Lu2 O4 Lu1 109.8(5) . .
Lu2 O4 Lu4 106.0(4) . .
Lu1 O4 Lu4 96.6(3) . .
Lu3 O5 Lu1 112.1(5) . 2_655
Lu3 O5 Lu1 112.1(5) . .
Lu1 O5 Lu1 106.7(5) 2_655 .
Lu3 O5 Lu1 112.1(5) . 3_665
Lu1 O5 Lu1 106.7(5) 2_655 3_665
Lu1 O5 Lu1 106.7(5) . 3_665
C1 O6 Lu3 135.5(11) . .
C1 O6 Lu1 113.9(10) . .
Lu3 O6 Lu1 105.3(5) . .
C1 O7 Lu2 135.5(7) . 5_554
O7 C1 O6 122.1(12) . .
O7 C1 O8 122.4(11) . .
O6 C1 O8 115.5(15) . .
C1 O8 Lu4 145.3(8) . .
Lu3 O10 Lu2 106.3(3) 4_665 .
Lu3 O10 Lu2 104.6(3) 4_665 3_565
Lu2 O10 Lu2 106.3(4) . 3_565

loop_
_geom_bond_atom_site_label_1
_geom_bond_atom_site_label_2
_geom_bond_distance
_geom_bond_site_symmetry_2
Lu1 O5 2.205(7) .
Lu1 O4 2.279(9) .
Lu1 O6 2.291(15) .
Lu1 O3 2.315(9) .
Lu1 O1 2.323(9) .
Lu1 O2 2.347(10) .
Lu1 O2 2.389(10) 3_665
Lu1 Lu1 3.5395(11) 3_665
Lu1 Lu1 3.5395(11) 2_655
Lu1 Lu4 3.5953(8) .
Lu1 Lu3 3.6073(16) .
Lu1 Lu2 3.7023(9) 2_655
Lu2 O4 2.260(11) .
Lu2 O7 2.290(11) 6
Lu2 O2 2.325(9) 3_665
Lu2 O10 2.332(9) .
Lu2 O3 2.356(8) 2
Lu2 O1 2.373(10) 2
Lu2 O1 2.377(10) 3_665
Lu2 O10 2.385(9) 2_665
Lu2 Lu3 3.6640(16) 4_665
Lu2 Lu1 3.7023(9) 3_665
Lu2 Lu1 3.7375(10) 2
Lu3 O5 2.144(19) .
Lu3 O6 2.246(9) 2_655
Lu3 O6 2.246(9) .
Lu3 O6 2.246(9) 3_665
Lu3 O10 2.246(9) 6_654
Lu3 O10 2.246(9) 4_664
Lu3 O10 2.246(9) 5_554
Lu3 Lu1 3.6073(16) 2_655
Lu3 Lu1 3.6073(16) 3_665
Lu3 Lu2 3.6640(16) 5_554
Lu3 Lu2 3.6640(16) 6_654
Lu4 O8 2.251(10) 3
Lu4 O8 2.251(10) 2
Lu4 O8 2.251(10) .
Lu4 O3 2.385(10) .
Lu4 O3 2.385(10) 2
Lu4 O3 2.385(10) 3
Lu4 O4 2.531(9) .
Lu4 O4 2.531(9) 3
Lu4 O4 2.531(9) 2
Lu4 Lu1 3.5953(8) 3
Lu4 Lu1 3.5953(8) 2
O1 Lu2 2.373(10) 3
O1 Lu2 2.377(10) 2_655
O2 Lu2 2.325(9) 2_655
O2 Lu1 2.389(10) 2_655
O3 Lu2 2.356(8) 3
O5 Lu1 2.205(7) 2_655
O5 Lu1 2.205(7) 3_665
O6 C1 1.298(15) .
O7 C1 1.28(2) .
O7 Lu2 2.290(11) 5_554
C1 O8 1.316(17) .
O10 Lu3 2.246(9) 4_665
O10 Lu2 2.385(9) 3_565
